data_7246001
loop_
_publ_author_name
'Li, Yuping'
'Tao, Yang'
'Zhoujin, Yunping'
'Zhao, Fang'
'Liang, Peng-Yu'
'Parkin, Sean'
'Li, Tonglei'
'Zhou, Pan-Pan'
'Long, Sihui'

_publ_section_title
;
 \p--\p stacking in the polymorphism of 2-(naphthalenylamino)-nicotinic
 acids and a comparison with their analogues
;
_journal_issue 3
_journal_name_full CrystEngComm
_journal_page_first 432
_journal_page_last 443
_journal_paper_doi 10.1039/D2CE01233B
_journal_volume 25
_journal_year 2023
_chemical_formula_moiety 'C16 H12 N2 O2'
_chemical_formula_sum 'C16 H12 N2 O2'
_chemical_formula_weight 264.28
_space_group_crystal_system monoclinic
_space_group_IT_number 15
_space_group_name_Hall '-C 2yc'
_space_group_name_H-M_alt 'C 1 2/c 1'
_atom_sites_solution_hydrogens difmap
_atom_sites_solution_primary direct
_atom_sites_solution_secondary difmap
_audit_creation_method SHELXL-2018/3
_audit_update_record
;
2022-07-29 deposited with the CCDC.	2022-12-05 downloaded from the CCDC.
;
_cell_angle_alpha 90
_cell_angle_beta 107.503(6)
_cell_angle_gamma 90
_cell_formula_units_Z 8
_cell_length_a 19.3362(12)
_cell_length_b 10.0456(6)
_cell_length_c 14.1500(7)
_cell_measurement_reflns_used 1808
_cell_measurement_temperature 293(2)
_cell_measurement_theta_max 69.9100
_cell_measurement_theta_min 8.8150
_cell_volume 2621.3(3)
_computing_cell_refinement '<i>APEX3</i> (Bruker-AXS, 2016)'
_computing_data_collection '<i>APEX3</i> (Bruker-AXS, 2016)'
_computing_data_reduction '<i>APEX3</i> (Bruker-AXS, 2016)'
_computing_molecular_graphics '<i>XP in SHELXTL</i> (Sheldrick, 2008)'
_computing_publication_material '<i>SHELX</i> (Sheldrick, 2008) and <i>CIFFIX</i> (Parkin, 2013)'
_computing_structure_refinement '<i>SHELXL-2018/3</i> (Sheldrick, 2015b)'
_computing_structure_solution '<i>SHELXT</i> (Sheldrick, 2015a)'
_diffrn_ambient_temperature 293(2)
_diffrn_detector_area_resol_mean 7.41
_diffrn_measured_fraction_theta_full 0.997
_diffrn_measured_fraction_theta_max 0.983
_diffrn_measurement_device_type 'Bruker D8 Venture dual source'
_diffrn_measurement_method '\f and \w scans'
_diffrn_radiation_type CuK\a
_diffrn_radiation_wavelength 1.54184
_diffrn_reflns_av_R_equivalents 0.0215
_diffrn_reflns_av_unetI/netI 0.0270
_diffrn_reflns_Laue_measured_fraction_full 0.997
_diffrn_reflns_Laue_measured_fraction_max 0.983
_diffrn_reflns_limit_h_max 17
_diffrn_reflns_limit_h_min -23
_diffrn_reflns_limit_k_max 9
_diffrn_reflns_limit_k_min -12
_diffrn_reflns_limit_l_max 17
_diffrn_reflns_limit_l_min -16
_diffrn_reflns_number 4848
_diffrn_reflns_point_group_measured_fraction_full 0.997
_diffrn_reflns_point_group_measured_fraction_max 0.983
_diffrn_reflns_theta_full 67.684
_diffrn_reflns_theta_max 69.725
_diffrn_reflns_theta_min 4.796
_diffrn_source microsource
_exptl_absorpt_coefficient_mu 0.733
_exptl_absorpt_correction_T_max 0.000
_exptl_absorpt_correction_T_min 0.000
_exptl_absorpt_correction_type multi-scan
_exptl_absorpt_process_details '<i>SADABS</i> (Krause et al., 2015)'
_exptl_crystal_colour colorless
_exptl_crystal_density_diffrn 1.339
_exptl_crystal_description slab
_exptl_crystal_F_000 1104
_exptl_crystal_size_max 0.090
_exptl_crystal_size_mid 0.050
_exptl_crystal_size_min 0.030
_refine_diff_density_max 0.140
_refine_diff_density_min -0.143
_refine_diff_density_rms 0.028
_refine_ls_extinction_coef 0.0007(2)
_refine_ls_extinction_expression Fc^*^=kFc[1+0.001xFc^2^\l^3^/sin(2\q)]^-1/4^
_refine_ls_extinction_method 'SHELXL-2018/3 (Sheldrick 2018)'
_refine_ls_goodness_of_fit_ref 1.041
_refine_ls_hydrogen_treatment mixed
_refine_ls_matrix_type full
_refine_ls_number_parameters 278
_refine_ls_number_reflns 2441
_refine_ls_number_restraints 196
_refine_ls_restrained_S_all 1.005
_refine_ls_R_factor_all 0.0557
_refine_ls_R_factor_gt 0.0433
_refine_ls_shift/su_max 0.000
_refine_ls_shift/su_mean 0.000
_refine_ls_structure_factor_coef Fsqd
_refine_ls_weighting_details 'w=1/[\s^2^(Fo^2^)+(0.0653P)^2^+0.4678P] where P=(Fo^2^+2Fc^2^)/3'
_refine_ls_weighting_scheme calc
_refine_ls_wR_factor_gt 0.1168
_refine_ls_wR_factor_ref 0.1316
_reflns_Friedel_coverage 0.000
_reflns_number_gt 1899
_reflns_number_total 2441
_reflns_threshold_expression 'I > 2\s(I)'
_cod_data_source_file d2ce01233b2.cif
_cod_data_source_block taoyang_4
_cod_depositor_comments 'Adding full bibliography for 7245996--7246001.cif.'
_cod_original_sg_symbol_H-M 'C 2/c'
_cod_database_code 7246001
_shelx_shelxl_version_number 2018/3
_shelx_space_group_comment
; 
The symmetry employed for this shelxl refinement is uniquely defined 
by the following loop, which should always be used as a source of 
symmetry information in preference to the above space-group names. 
They are only intended as comments. 
;
_shelx_estimated_absorpt_t_min 0.937
_shelx_estimated_absorpt_t_max 0.978
_exptl_absorpt_special_details
; 
In addition to absorption, multi-scan techniques also correct other slowly 
varying changes in scale factor over reciprocal space, such as those caused 
by X-ray beam inhomogeneity, goniometer imperfection, crystal decomposition, 
crystal longer than the X-ray beam cross section, absorption by the crystal 
mount etc.  These account, by and large, for much of the difference between 
estimated values of Tmin and Tmax and the _exptl_absorpt_correction_ values. 
;

loop_
_space_group_symop_operation_xyz
'x, y, z'
'-x, y, -z+1/2'
'x+1/2, y+1/2, z'
'-x+1/2, y+1/2, -z+1/2'
'-x, -y, -z'
'x, -y, z-1/2'
'-x+1/2, -y+1/2, -z'
'x+1/2, -y+1/2, z-1/2'

loop_
_atom_site_label
_atom_site_type_symbol
_atom_site_fract_x
_atom_site_fract_y
_atom_site_fract_z
_atom_site_U_iso_or_equiv
_atom_site_adp_type
_atom_site_occupancy
_atom_site_site_symmetry_order
_atom_site_calc_flag
_atom_site_refinement_flags_posn
_atom_site_refinement_flags_adp
_atom_site_refinement_flags_occupancy
_atom_site_disorder_assembly
_atom_site_disorder_group
O1 O 0.1444(1) 0.37441(14) 0.14623(9) 0.0900(5) Uani 1 1 d . . . . .
O2 O 0.17758(8) 0.56597(13) 0.09803(8) 0.0759(4) Uani 1 1 d . . . . .
H2A H 0.1680(12) 0.5210(15) 0.0376(17) 0.114 Uiso 1 1 calc R U . . .
N2 N 0.15040(7) 0.55193(15) 0.41997(9) 0.0587(4) Uani 1 1 d . . . . .
C11 C 0.14553(8) 0.49007(17) 0.33373(10) 0.0547(4) Uani 1 1 d . . . . .
C12 C 0.16491(9) 0.68180(19) 0.42790(11) 0.0630(4) Uani 1 1 d . . . . .
H12 H 0.166895 0.723600 0.487300 0.076 Uiso 1 1 calc R U . . .
C13 C 0.1771(1) 0.75772(19) 0.35392(12) 0.0692(5) Uani 1 1 d . . . . .
H13 H 0.186025 0.848628 0.362022 0.083 Uiso 1 1 calc R U . . .
C14 C 0.17559(9) 0.69346(19) 0.26652(11) 0.0635(4) Uani 1 1 d . . . . .
H14 H 0.185029 0.741327 0.215504 0.076 Uiso 1 1 calc R U . . .
C15 C 0.16036(8) 0.56038(17) 0.25461(10) 0.0538(4) Uani 1 1 d . . . . .
C16 C 0.15952(9) 0.49077(18) 0.16191(11) 0.0590(4) Uani 1 1 d . . . . .
N1 N 0.1245(4) 0.3606(9) 0.3228(4) 0.0696(13) Uani 0.779(3) 1 d D . P A 1
H1 H 0.125126 0.318398 0.270146 0.084 Uiso 0.779(3) 1 calc R U P A 1
C1 C 0.1016(3) 0.2931(5) 0.3967(4) 0.0615(9) Uani 0.779(3) 1 d D . P A 1
C2 C 0.13953(16) 0.1884(3) 0.44532(18) 0.0600(6) Uani 0.779(3) 1 d D . P A 1
H2 H 0.180825 0.159987 0.430391 0.072 Uiso 0.779(3) 1 calc R U P A 1
C3 C 0.11680(17) 0.1206(3) 0.5196(2) 0.0561(8) Uani 0.779(3) 1 d D . P A 1
C4 C 0.15595(15) 0.0133(3) 0.57463(19) 0.0683(7) Uani 0.779(3) 1 d D . P A 1
H4 H 0.197038 -0.018049 0.560588 0.082 Uiso 0.779(3) 1 calc R U P A 1
C5 C 0.13458(19) -0.0450(3) 0.6478(3) 0.0740(8) Uani 0.779(3) 1 d D . P A 1
H5 H 0.161494 -0.115032 0.683704 0.089 Uiso 0.779(3) 1 calc R U P A 1
C6 C 0.0729(3) -0.0011(6) 0.6699(4) 0.0714(10) Uani 0.779(3) 1 d D . P A 1
H6 H 0.058845 -0.041598 0.720267 0.086 Uiso 0.779(3) 1 calc R U P A 1
C7 C 0.03345(17) 0.1008(3) 0.6175(2) 0.0687(7) Uani 0.779(3) 1 d D . P A 1
H7 H -0.007908 0.128966 0.632428 0.082 Uiso 0.779(3) 1 calc R U P A 1
C8 C 0.0536(3) 0.1657(5) 0.5407(4) 0.0572(10) Uani 0.779(3) 1 d D . P A 1
C9 C 0.01559(12) 0.2745(3) 0.48748(17) 0.0683(7) Uani 0.779(3) 1 d D . P A 1
H9 H -0.025959 0.304617 0.500906 0.082 Uiso 0.779(3) 1 calc R U P A 1
C10 C 0.03796(15) 0.3363(3) 0.41725(18) 0.0699(7) Uani 0.779(3) 1 d D . P A 1
H10 H 0.011533 0.407482 0.382280 0.084 Uiso 0.779(3) 1 calc R U P A 1
N1' N 0.1377(19) 0.359(3) 0.3369(19) 0.0696(13) Uani 0.221(3) 1 d D . P A 2
H1' H 0.142220 0.322340 0.284298 0.084 Uiso 0.221(3) 1 calc R U P A 2
C1' C 0.1238(9) 0.2615(17) 0.4028(13) 0.058(3) Uani 0.221(3) 1 d D . P A 2
C2' C 0.0692(5) 0.2732(9) 0.4427(6) 0.059(2) Uani 0.221(3) 1 d D . P A 2
H2' H 0.033717 0.337544 0.418670 0.071 Uiso 0.221(3) 1 calc R U P A 2
C3' C 0.0651(10) 0.1876(19) 0.5223(16) 0.056(3) Uani 0.221(3) 1 d D . P A 2
C4' C 0.0084(5) 0.2022(10) 0.5653(6) 0.074(3) Uani 0.221(3) 1 d D . P A 2
H4' H -0.026004 0.268840 0.543092 0.089 Uiso 0.221(3) 1 calc R U P A 2
C5' C 0.0041(6) 0.1189(13) 0.6392(9) 0.086(3) Uani 0.221(3) 1 d D . P A 2
H5' H -0.031668 0.130939 0.670010 0.103 Uiso 0.221(3) 1 calc R U P A 2
C6' C 0.0534(14) 0.017(3) 0.668(2) 0.095(6) Uani 0.221(3) 1 d D . P A 2
H6' H 0.049648 -0.041037 0.717498 0.114 Uiso 0.221(3) 1 calc R U P A 2
C7' C 0.1064(7) -0.0023(12) 0.6269(8) 0.074(3) Uani 0.221(3) 1 d D . P A 2
H7' H 0.137610 -0.074098 0.647579 0.089 Uiso 0.221(3) 1 calc R U P A 2
C8' C 0.1166(6) 0.0844(12) 0.5521(7) 0.056(3) Uani 0.221(3) 1 d D . P A 2
C9' C 0.1705(4) 0.0705(8) 0.5054(6) 0.066(2) Uani 0.221(3) 1 d D . P A 2
H9' H 0.203039 0.000011 0.523362 0.079 Uiso 0.221(3) 1 calc R U P A 2
C10' C 0.1767(6) 0.1567(9) 0.4347(6) 0.070(2) Uani 0.221(3) 1 d D . P A 2
H10' H 0.214526 0.148402 0.407189 0.084 Uiso 0.221(3) 1 calc R U P A 2

loop_
_atom_site_aniso_label
_atom_site_aniso_U_11
_atom_site_aniso_U_22
_atom_site_aniso_U_33
_atom_site_aniso_U_23
_atom_site_aniso_U_13
_atom_site_aniso_U_12
O1 0.1531(14) 0.0768(9) 0.0582(8) -0.0132(6) 0.0590(8) -0.0226(9)
O2 0.1137(11) 0.0794(9) 0.0409(6) 0.0031(5) 0.0330(6) -0.0066(7)
N2 0.0660(8) 0.0747(9) 0.0385(6) -0.0054(6) 0.0203(5) -0.0025(7)
C11 0.0604(9) 0.0672(10) 0.0395(7) -0.0028(6) 0.0197(6) -0.0014(7)
C12 0.0706(10) 0.0751(12) 0.0432(8) -0.0101(7) 0.0171(7) 0.0007(9)
C13 0.0886(12) 0.0640(11) 0.0528(9) -0.0054(8) 0.0180(8) -0.0027(9)
C14 0.0764(11) 0.0697(11) 0.0433(8) 0.0054(7) 0.0163(7) 0.0005(9)
C15 0.0572(8) 0.0654(10) 0.0387(7) -0.0004(6) 0.0144(6) 0.0025(7)
C16 0.0712(10) 0.0699(11) 0.0397(7) 0.0019(7) 0.0223(7) 0.0009(8)
N1 0.103(4) 0.0727(10) 0.042(2) -0.0081(15) 0.035(2) -0.017(2)
C1 0.077(3) 0.067(2) 0.0465(15) -0.0037(14) 0.0266(19) -0.0116(16)
C2 0.0685(15) 0.0621(15) 0.0552(13) -0.0109(11) 0.0273(12) -0.0043(12)
C3 0.0646(16) 0.0550(17) 0.0487(18) -0.0075(11) 0.0172(13) -0.0043(13)
C4 0.0696(14) 0.0619(14) 0.0759(15) -0.0006(12) 0.0255(12) 0.0046(12)
C5 0.084(2) 0.0600(18) 0.076(2) 0.0141(13) 0.0211(16) 0.0009(14)
C6 0.083(3) 0.072(2) 0.060(2) 0.0137(15) 0.0236(19) -0.0099(19)
C7 0.0687(17) 0.0733(17) 0.0697(16) 0.0062(13) 0.0292(13) -0.0054(14)
C8 0.056(2) 0.061(2) 0.055(2) -0.0005(12) 0.0191(12) -0.0057(18)
C9 0.0620(13) 0.0808(16) 0.0665(13) 0.0096(11) 0.0259(10) 0.0041(11)
C10 0.0730(15) 0.0765(17) 0.0612(14) 0.0132(12) 0.0218(11) 0.0067(13)
N1' 0.103(4) 0.0727(10) 0.042(2) -0.0081(15) 0.035(2) -0.017(2)
C1' 0.072(8) 0.068(8) 0.036(5) -0.004(4) 0.018(6) 0.001(5)
C2' 0.070(5) 0.060(5) 0.052(4) 0.000(3) 0.025(4) 0.005(4)
C3' 0.054(6) 0.058(7) 0.058(7) 0.003(4) 0.021(4) -0.009(5)
C4' 0.064(5) 0.101(7) 0.064(5) 0.022(4) 0.028(4) 0.010(4)
C5' 0.071(7) 0.112(9) 0.077(7) 0.032(6) 0.027(5) -0.005(5)
C6' 0.091(13) 0.093(12) 0.105(12) 0.033(9) 0.037(9) -0.008(7)
C7' 0.093(8) 0.069(7) 0.052(5) 0.016(4) 0.012(5) 0.007(5)
C8' 0.066(5) 0.059(6) 0.038(5) 0.000(3) 0.008(4) 0.002(5)
C9' 0.082(5) 0.054(4) 0.068(5) 0.000(3) 0.030(4) 0.015(4)
C10' 0.085(6) 0.066(5) 0.068(5) -0.008(3) 0.036(4) 0.002(4)

loop_
_atom_type_symbol
_atom_type_description
_atom_type_scat_dispersion_real
_atom_type_scat_dispersion_imag
_atom_type_scat_source
C C 0.0181 0.0091 'International Tables Vol C Tables 4.2.6.8 and 6.1.1.4'
H H 0.0000 0.0000 'International Tables Vol C Tables 4.2.6.8 and 6.1.1.4'
N N 0.0311 0.0180 'International Tables Vol C Tables 4.2.6.8 and 6.1.1.4'
O O 0.0492 0.0322 'International Tables Vol C Tables 4.2.6.8 and 6.1.1.4'

loop_
_geom_angle_atom_site_label_1
_geom_angle_atom_site_label_2
_geom_angle_atom_site_label_3
_geom_angle
_geom_angle_site_symmetry_1
_geom_angle_site_symmetry_3
_geom_angle_publ_flag
C16 O2 H2A 109.5 . . ?
C12 N2 C11 118.92(14) . . ?
N1' C11 N2 113.8(12) . . ?
N2 C11 N1 118.8(3) . . ?
N1' C11 C15 124.8(13) . . ?
N2 C11 C15 120.51(15) . . ?
N1 C11 C15 120.6(3) . . ?
N2 C12 C13 124.09(15) . . ?
N2 C12 H12 118.0 . . ?
C13 C12 H12 118.0 . . ?
C12 C13 C14 117.33(17) . . ?
C12 C13 H13 121.3 . . ?
C14 C13 H13 121.3 . . ?
C15 C14 C13 120.69(15) . . ?
C15 C14 H14 119.7 . . ?
C13 C14 H14 119.7 . . ?
C14 C15 C11 118.33(13) . . ?
C14 C15 C16 120.96(14) . . ?
C11 C15 C16 120.70(15) . . ?
O1 C16 O2 122.23(14) . . ?
O1 C16 C15 123.79(14) . . ?
O2 C16 C15 113.98(16) . . ?
C11 N1 C1 121.4(7) . . ?
C11 N1 H1 119.3 . . ?
C1 N1 H1 119.3 . . ?
C2 C1 C10 120.6(3) . . ?
C2 C1 N1 120.3(5) . . ?
C10 C1 N1 119.2(5) . . ?
C1 C2 C3 120.5(3) . . ?
C1 C2 H2 119.8 . . ?
C3 C2 H2 119.8 . . ?
C4 C3 C8 118.8(3) . . ?
C4 C3 C2 122.6(3) . . ?
C8 C3 C2 118.6(3) . . ?
C5 C4 C3 121.0(3) . . ?
C5 C4 H4 119.5 . . ?
C3 C4 H4 119.5 . . ?
C4 C5 C6 120.8(3) . . ?
C4 C5 H5 119.6 . . ?
C6 C5 H5 119.6 . . ?
C7 C6 C5 119.8(3) . . ?
C7 C6 H6 120.1 . . ?
C5 C6 H6 120.1 . . ?
C6 C7 C8 121.7(3) . . ?
C6 C7 H7 119.1 . . ?
C8 C7 H7 119.1 . . ?
C9 C8 C3 118.8(3) . . ?
C9 C8 C7 123.3(3) . . ?
C3 C8 C7 117.9(3) . . ?
C10 C9 C8 121.5(3) . . ?
C10 C9 H9 119.3 . . ?
C8 C9 H9 119.3 . . ?
C9 C10 C1 120.1(3) . . ?
C9 C10 H10 119.9 . . ?
C1 C10 H10 119.9 . . ?
C11 N1' C1' 138(3) . . ?
C11 N1' H1' 110.8 . . ?
C1' N1' H1' 110.8 . . ?
C2' C1' N1' 122.5(19) . . ?
C2' C1' C10' 120.3(11) . . ?
N1' C1' C10' 116.7(18) . . ?
C1' C2' C3' 120.8(10) . . ?
C1' C2' H2' 119.6 . . ?
C3' C2' H2' 119.6 . . ?
C8' C3' C4' 121.1(9) . . ?
C8' C3' C2' 118.2(10) . . ?
C4' C3' C2' 120.5(10) . . ?
C5' C4' C3' 120.1(9) . . ?
C5' C4' H4' 119.9 . . ?
C3' C4' H4' 119.9 . . ?
C4' C5' C6' 119.2(12) . . ?
C4' C5' H5' 120.4 . . ?
C6' C5' H5' 120.4 . . ?
C7' C6' C5' 122.2(15) . . ?
C7' C6' H6' 118.9 . . ?
C5' C6' H6' 118.9 . . ?
C6' C7' C8' 122.0(12) . . ?
C6' C7' H7' 119.0 . . ?
C8' C7' H7' 119.0 . . ?
C9' C8' C3' 119.4(9) . . ?
C9' C8' C7' 125.2(10) . . ?
C3' C8' C7' 115.3(9) . . ?
C10' C9' C8' 121.9(8) . . ?
C10' C9' H9' 119.1 . . ?
C8' C9' H9' 119.1 . . ?
C9' C10' C1' 119.(1) . . ?
C9' C10' H10' 120.5 . . ?
C1' C10' H10' 120.5 . . ?

loop_
_geom_bond_atom_site_label_1
_geom_bond_atom_site_label_2
_geom_bond_distance
_geom_bond_site_symmetry_2
_geom_bond_publ_flag
O1 C16 1.209(2) . ?
O2 C16 1.3037(19) . ?
O2 H2A 0.93(2) . ?
N2 C12 1.332(2) . ?
N2 C11 1.3473(18) . ?
C11 N1' 1.33(3) . ?
C11 N1 1.358(8) . ?
C11 C15 1.424(2) . ?
C12 C13 1.372(2) . ?
C12 H12 0.9300 . ?
C13 C14 1.388(2) . ?
C13 H13 0.9300 . ?
C14 C15 1.368(2) . ?
C14 H14 0.9300 . ?
C15 C16 1.482(2) . ?
N1 C1 1.425(5) . ?
N1 H1 0.8600 . ?
C1 C2 1.348(4) . ?
C1 C10 1.414(4) . ?
C2 C3 1.427(4) . ?
C2 H2 0.9300 . ?
C3 C4 1.410(4) . ?
C3 C8 1.417(4) . ?
C4 C5 1.358(4) . ?
C4 H4 0.9300 . ?
C5 C6 1.391(5) . ?
C5 H5 0.9300 . ?
C6 C7 1.357(5) . ?
C6 H6 0.9300 . ?
C7 C8 1.419(4) . ?
C7 H7 0.9300 . ?
C8 C9 1.403(4) . ?
C9 C10 1.349(3) . ?
C9 H9 0.9300 . ?
C10 H10 0.9300 . ?
N1' C1' 1.434(15) . ?
N1' H1' 0.8600 . ?
C1' C2' 1.343(12) . ?
C1' C10' 1.443(12) . ?
C2' C3' 1.438(12) . ?
C2' H2' 0.9300 . ?
C3' C8' 1.411(13) . ?
C3' C4' 1.412(11) . ?
C4' C5' 1.362(11) . ?
C4' H4' 0.9300 . ?
C5' C6' 1.376(16) . ?
C5' H5' 0.9300 . ?
C6' C7' 1.334(15) . ?
C6' H6' 0.9300 . ?
C7' C8' 1.429(12) . ?
C7' H7' 0.9300 . ?
C8' C9' 1.400(11) . ?
C9' C10' 1.355(10) . ?
C9' H9' 0.9300 . ?
C10' H10' 0.9300 . ?

loop_
_geom_torsion_atom_site_label_1
_geom_torsion_atom_site_label_2
_geom_torsion_atom_site_label_3
_geom_torsion_atom_site_label_4
_geom_torsion
_geom_torsion_site_symmetry_1
_geom_torsion_site_symmetry_2
_geom_torsion_site_symmetry_3
_geom_torsion_site_symmetry_4
_geom_torsion_publ_flag
C12 N2 C11 N1' 174.1(17) . . . . ?
C12 N2 C11 N1 -174.3(4) . . . . ?
C12 N2 C11 C15 4.1(2) . . . . ?
C11 N2 C12 C13 -1.6(3) . . . . ?
N2 C12 C13 C14 -1.4(3) . . . . ?
C12 C13 C14 C15 1.9(3) . . . . ?
C13 C14 C15 C11 0.5(3) . . . . ?
C13 C14 C15 C16 -179.27(15) . . . . ?
N1' C11 C15 C14 -172.4(18) . . . . ?
N2 C11 C15 C14 -3.6(2) . . . . ?
N1 C11 C15 C14 174.8(5) . . . . ?
N1' C11 C15 C16 7.4(18) . . . . ?
N2 C11 C15 C16 176.20(14) . . . . ?
N1 C11 C15 C16 -5.4(5) . . . . ?
C14 C15 C16 O1 -177.79(18) . . . . ?
C11 C15 C16 O1 2.4(3) . . . . ?
C14 C15 C16 O2 3.0(2) . . . . ?
C11 C15 C16 O2 -176.76(14) . . . . ?
N2 C11 N1 C1 5.6(9) . . . . ?
C15 C11 N1 C1 -172.8(5) . . . . ?
C11 N1 C1 C2 -116.5(8) . . . . ?
C11 N1 C1 C10 64.4(9) . . . . ?
C10 C1 C2 C3 -1.0(7) . . . . ?
N1 C1 C2 C3 179.9(5) . . . . ?
C1 C2 C3 C4 -177.9(4) . . . . ?
C1 C2 C3 C8 0.1(6) . . . . ?
C8 C3 C4 C5 -1.1(6) . . . . ?
C2 C3 C4 C5 177.0(3) . . . . ?
C3 C4 C5 C6 0.7(6) . . . . ?
C4 C5 C6 C7 0.2(9) . . . . ?
C5 C6 C7 C8 -0.5(9) . . . . ?
C4 C3 C8 C9 178.6(4) . . . . ?
C2 C3 C8 C9 0.4(8) . . . . ?
C4 C3 C8 C7 0.7(7) . . . . ?
C2 C3 C8 C7 -177.4(4) . . . . ?
C6 C7 C8 C9 -177.6(6) . . . . ?
C6 C7 C8 C3 0.1(9) . . . . ?
C3 C8 C9 C10 0.0(8) . . . . ?
C7 C8 C9 C10 177.7(4) . . . . ?
C8 C9 C10 C1 -0.9(6) . . . . ?
C2 C1 C10 C9 1.4(7) . . . . ?
N1 C1 C10 C9 -179.5(5) . . . . ?
N2 C11 N1' C1' 10(5) . . . . ?
C15 C11 N1' C1' 179(3) . . . . ?
C11 N1' C1' C2' 50(5) . . . . ?
C11 N1' C1' C10' -123(4) . . . . ?
N1' C1' C2' C3' -168(2) . . . . ?
C10' C1' C2' C3' 4(3) . . . . ?
C1' C2' C3' C8' -5(3) . . . . ?
C1' C2' C3' C4' 178.7(18) . . . . ?
C8' C3' C4' C5' 2(3) . . . . ?
C2' C3' C4' C5' 178.7(15) . . . . ?
C3' C4' C5' C6' -3(3) . . . . ?
C4' C5' C6' C7' 1(4) . . . . ?
C5' C6' C7' C8' 2(4) . . . . ?
C4' C3' C8' C9' 177.9(16) . . . . ?
C2' C3' C8' C9' 1(3) . . . . ?
C4' C3' C8' C7' 0(3) . . . . ?
C2' C3' C8' C7' -176.0(16) . . . . ?
C6' C7' C8' C9' -180(2) . . . . ?
C6' C7' C8' C3' -2(3) . . . . ?
C3' C8' C9' C10' 3(2) . . . . ?
C7' C8' C9' C10' 179.8(11) . . . . ?
C8' C9' C10' C1' -3.5(17) . . . . ?
C2' C1' C10' C9' 0(2) . . . . ?
N1' C1' C10' C9' 172.7(18) . . . . ?
